data_7214618
loop_
_publ_author_name
'Centore, Roberto'
'Fusco, Sandra'
'Jazbinsek, Mojca'
'Capobianco, Amedeo'
'Peluso, Andrea'

_publ_section_title
;
 Polar crystals in imines of 4-hydroxybenzohydrazide: a comparison between
 racemic and enantiomorphic crystals
;
_journal_issue 17
_journal_name_full CrystEngComm
_journal_page_first 3318
_journal_paper_doi 10.1039/c3ce00005b
_journal_volume 15
_journal_year 2013
_chemical_enantioexcess_crystal 0.0
_chemical_formula_moiety 'C13 H16 N2 O2'
_chemical_formula_sum 'C13 H16 N2 O2'
_chemical_formula_weight 232.28
_chemical_name_common 'rac-N'-3-methylcyclopentylidene-4-hydroxy benzohydrazide'
_chemical_name_systematic
;
rac-N'-3-methylcyclopentylidene-4-hydroxy
benzohydrazide
;
_space_group_IT_number 33
_symmetry_cell_setting orthorhombic
_symmetry_space_group_name_Hall 'P 2c -2n'
_symmetry_space_group_name_H-M 'P n a 21'
_atom_sites_solution_hydrogens geom
_atom_sites_solution_primary direct
_atom_sites_solution_secondary difmap
_audit_creation_method SHELXL-97
_cell_angle_alpha 90.00
_cell_angle_beta 90.00
_cell_angle_gamma 90.00
_cell_formula_units_Z 4
_cell_length_a 9.586(3)
_cell_length_b 10.369(5)
_cell_length_c 12.306(8)
_cell_measurement_reflns_used 55
_cell_measurement_temperature 173(2)
_cell_measurement_theta_max 10.210
_cell_measurement_theta_min 2.571
_cell_volume 1223.2(11)
_computing_cell_refinement
;
Dirax/lsq (Duisenberg et al., 2000)
;
_computing_data_collection 'Collect (Nonius BV, 1997-2000)'
_computing_data_reduction
;
EvalCCD (Duisenberg & Schreurs 1990-2000)
;
_computing_molecular_graphics
;
Ortep-3 for Windows (Farrugia, 1997) and Mercury (Macrae et al, 2008).
;
_computing_structure_refinement 'SHELXL-97 (Sheldrick, 1997)'
_computing_structure_solution 'SIR97 (Altomare at al, 1999)'
_diffrn_ambient_temperature 173(2)
_diffrn_detector 'CCD plate'
_diffrn_detector_area_resol_mean 9
_diffrn_detector_type
;
Bruker-Nonius 95mm CCD camera on \k-goniostat
;
_diffrn_measured_fraction_theta_full 0.959
_diffrn_measured_fraction_theta_max 0.959
_diffrn_measurement_device 'four-circle diffractometer'
_diffrn_measurement_device_type 'Bruker-Nonius KappaCCD'
_diffrn_measurement_method
;
CCD rotation images, thick slices
;
_diffrn_radiation_monochromator graphite
_diffrn_radiation_probe x-ray
_diffrn_radiation_source 'normal-focus sealed tube'
_diffrn_radiation_type MoK\a
_diffrn_radiation_wavelength 0.71073
_diffrn_reflns_av_R_equivalents 0.0720
_diffrn_reflns_av_sigmaI/netI 0.0842
_diffrn_reflns_limit_h_max 11
_diffrn_reflns_limit_h_min -12
_diffrn_reflns_limit_k_max 10
_diffrn_reflns_limit_k_min -12
_diffrn_reflns_limit_l_max 14
_diffrn_reflns_limit_l_min -15
_diffrn_reflns_number 6779
_diffrn_reflns_theta_full 27.52
_diffrn_reflns_theta_max 27.52
_diffrn_reflns_theta_min 3.31
_exptl_absorpt_coefficient_mu 0.086
_exptl_absorpt_correction_T_max 0.9931
_exptl_absorpt_correction_T_min 0.9663
_exptl_absorpt_correction_type multi-scan
_exptl_absorpt_process_details
;
SADABS (Bruker, 2000)
;
_exptl_crystal_colour colourless
_exptl_crystal_density_diffrn 1.261
_exptl_crystal_density_method 'not measured'
_exptl_crystal_description prism
_exptl_crystal_F_000 496
_exptl_crystal_size_max 0.40
_exptl_crystal_size_mid 0.20
_exptl_crystal_size_min 0.08
_refine_diff_density_max 0.178
_refine_diff_density_min -0.143
_refine_diff_density_rms 0.040
_refine_ls_extinction_coef 0.028(3)
_refine_ls_extinction_expression Fc^*^=kFc[1+0.001xFc^2^\l^3^/sin(2\q)]^-1/4^
_refine_ls_extinction_method SHELXL
_refine_ls_goodness_of_fit_ref 1.044
_refine_ls_hydrogen_treatment mixed
_refine_ls_matrix_type full
_refine_ls_number_parameters 189
_refine_ls_number_reflns 2411
_refine_ls_number_restraints 90
_refine_ls_restrained_S_all 1.034
_refine_ls_R_factor_all 0.1442
_refine_ls_R_factor_gt 0.0701
_refine_ls_shift/su_max 0.000
_refine_ls_shift/su_mean 0.000
_refine_ls_structure_factor_coef Fsqd
_refine_ls_weighting_details 'calc w=1/[\s^2^(Fo^2^)+(0.0342P)^2^+0.7734P] where P=(Fo^2^+2Fc^2^)/3'
_refine_ls_weighting_scheme calc
_refine_ls_wR_factor_gt 0.1347
_refine_ls_wR_factor_ref 0.1613
_reflns_number_gt 1273
_reflns_number_total 2411
_reflns_threshold_expression I>2sigma(I)
_cod_data_source_file c3ce00005b.txt
_cod_data_source_block 1ortLT
_cod_database_code 7214618

loop_
_symmetry_equiv_pos_as_xyz
'x, y, z'
'-x, -y, z+1/2'
'-x+1/2, y+1/2, z+1/2'
'x+1/2, -y+1/2, z'

loop_
_atom_site_label
_atom_site_type_symbol
_atom_site_fract_x
_atom_site_fract_y
_atom_site_fract_z
_atom_site_U_iso_or_equiv
_atom_site_adp_type
_atom_site_occupancy
_atom_site_symmetry_multiplicity
_atom_site_calc_flag
_atom_site_refinement_flags
_atom_site_disorder_assembly
_atom_site_disorder_group
C1 C 0.1678(5) 1.1158(5) 0.1138(5) 0.0609(12) Uani 1 1 d . . .
C2 C 0.0227(5) 1.1063(5) 0.1118(5) 0.0749(15) Uani 1 1 d . . .
H2 H -0.0309 1.1640 0.0687 0.090 Uiso 1 1 calc R . .
C3 C -0.0418(5) 1.0130(6) 0.1724(5) 0.0813(17) Uani 1 1 d . . .
H3 H -0.1406 1.0071 0.1709 0.098 Uiso 1 1 calc R . .
C4 C 0.0336(5) 0.9263(5) 0.2363(4) 0.0582(13) Uani 1 1 d . . .
C5 C 0.1770(5) 0.9392(5) 0.2387(5) 0.0597(13) Uani 1 1 d . . .
H5 H 0.2308 0.8827 0.2828 0.072 Uiso 1 1 calc R . .
C6 C 0.2434(5) 1.0330(5) 0.1782(5) 0.0628(13) Uani 1 1 d . . .
H6 H 0.3421 1.0404 0.1811 0.075 Uiso 1 1 calc R . .
C7 C -0.0457(5) 0.8315(5) 0.2989(4) 0.0580(12) Uani 1 1 d . . .
N1 N 0.0237(3) 0.7323(3) 0.3466(3) 0.0525(9) Uani 1 1 d . A .
H1N H 0.1161 0.7122 0.3368 0.063 Uiso 1 1 d R . .
N2 N -0.0526(4) 0.6583(3) 0.4206(4) 0.0548(10) Uani 1 1 d D . .
O1 O 0.2378(3) 1.2063(3) 0.0553(3) 0.0719(10) Uani 1 1 d . . .
H1O H 0.1795 1.2497 0.0046 0.086 Uiso 1 1 d R . .
O2 O -0.1739(3) 0.8380(3) 0.3089(3) 0.0794(11) Uani 1 1 d . . .
C8A C -0.025(2) 0.5523(10) 0.4538(16) 0.048(3) Uiso 0.367(9) 1 d PD A 1
C9A C 0.0644(14) 0.4606(9) 0.3927(12) 0.051(3) Uiso 0.367(9) 1 d PD A 1
H9A1 H 0.1609 0.4613 0.4212 0.062 Uiso 0.367(9) 1 calc PR A 1
H9A2 H 0.0664 0.4827 0.3144 0.062 Uiso 0.367(9) 1 calc PR A 1
C10A C -0.0045(15) 0.3286(9) 0.4109(9) 0.059(4) Uiso 0.367(9) 1 d PD A 1
H10A H -0.0824 0.3167 0.3578 0.071 Uiso 0.367(9) 1 calc PR A 1
C11A C -0.0639(18) 0.3448(12) 0.5247(10) 0.079(5) Uiso 0.367(9) 1 d PD A 1
H11A H -0.1416 0.2834 0.5365 0.094 Uiso 0.367(9) 1 calc PR A 1
H11B H 0.0091 0.3278 0.5798 0.094 Uiso 0.367(9) 1 calc PR A 1
C12A C -0.116(2) 0.4819(13) 0.5348(16) 0.065(3) Uiso 0.367(9) 1 d PD A 1
H12A H -0.2158 0.4885 0.5153 0.078 Uiso 0.367(9) 1 calc PR A 1
H12B H -0.1021 0.5156 0.6093 0.078 Uiso 0.367(9) 1 calc PR A 1
C13A C 0.0954(18) 0.2166(12) 0.4027(15) 0.103(5) Uiso 0.367(9) 1 d PD A 1
H13A H 0.1347 0.2133 0.3293 0.154 Uiso 0.367(9) 1 calc PR A 1
H13B H 0.0454 0.1361 0.4179 0.154 Uiso 0.367(9) 1 calc PR A 1
H13C H 0.1708 0.2277 0.4557 0.154 Uiso 0.367(9) 1 calc PR A 1
C8B C -0.004(3) 0.5344(12) 0.410(3) 0.048(4) Uiso 0.280(10) 1 d PD A 2
C9B C -0.077(2) 0.4303(14) 0.4700(19) 0.061(5) Uiso 0.280(10) 1 d PD A 2
H9B1 H -0.1682 0.4102 0.4357 0.073 Uiso 0.280(10) 1 calc PR A 2
H9B2 H -0.0937 0.4558 0.5465 0.073 Uiso 0.280(10) 1 calc PR A 2
C10B C 0.0211(15) 0.3146(11) 0.4636(11) 0.045(4) Uiso 0.280(10) 1 d PD A 2
H10B H 0.0939 0.3195 0.5217 0.055 Uiso 0.280(10) 1 calc PR A 2
C11B C 0.0862(18) 0.3343(14) 0.3513(12) 0.067(5) Uiso 0.280(10) 1 d PD A 2
H11C H 0.1770 0.2892 0.3469 0.081 Uiso 0.280(10) 1 calc PR A 2
H11D H 0.0239 0.2992 0.2944 0.081 Uiso 0.280(10) 1 calc PR A 2
C12B C 0.106(2) 0.4770(15) 0.3353(19) 0.061(4) Uiso 0.280(10) 1 d PD A 2
H12C H 0.0900 0.5020 0.2587 0.074 Uiso 0.280(10) 1 calc PR A 2
H12D H 0.2011 0.5043 0.3572 0.074 Uiso 0.280(10) 1 calc PR A 2
C13B C -0.054(2) 0.1863(15) 0.4677(18) 0.097(7) Uiso 0.280(10) 1 d PD A 2
H13D H -0.1059 0.1795 0.5362 0.145 Uiso 0.280(10) 1 calc PR A 2
H13E H 0.0137 0.1160 0.4629 0.145 Uiso 0.280(10) 1 calc PR A 2
H13F H -0.1197 0.1806 0.4066 0.145 Uiso 0.280(10) 1 calc PR A 2
C8C C -0.024(4) 0.537(2) 0.442(3) 0.048(3) Uiso 0.202(8) 1 d PD A 3
C9C C 0.102(3) 0.4650(17) 0.407(2) 0.051(3) Uiso 0.202(8) 1 d PD A 3
H9C1 H 0.1871 0.4993 0.4426 0.062 Uiso 0.202(8) 1 calc PR A 3
H9C2 H 0.1146 0.4704 0.3270 0.062 Uiso 0.202(8) 1 calc PR A 3
C10C C 0.074(2) 0.3256(16) 0.4422(15) 0.059(4) Uiso 0.202(8) 1 d PD A 3
H10C H 0.1649 0.2827 0.4602 0.071 Uiso 0.202(8) 1 calc PR A 3
C11C C -0.008(3) 0.347(2) 0.5460(16) 0.079(5) Uiso 0.202(8) 1 d PD A 3
H11E H -0.0652 0.2693 0.5627 0.094 Uiso 0.202(8) 1 calc PR A 3
H11F H 0.0556 0.3624 0.6078 0.094 Uiso 0.202(8) 1 calc PR A 3
C12C C -0.102(4) 0.462(3) 0.528(3) 0.065(3) Uiso 0.202(8) 1 d PD A 3
H12E H -0.1118 0.5129 0.5959 0.078 Uiso 0.202(8) 1 calc PR A 3
H12F H -0.1950 0.4354 0.5025 0.078 Uiso 0.202(8) 1 calc PR A 3
C13C C -0.003(3) 0.245(2) 0.360(2) 0.103(5) Uiso 0.202(8) 1 d PD A 3
H13G H 0.0608 0.2194 0.3018 0.154 Uiso 0.202(8) 1 calc PR A 3
H13H H -0.0798 0.2960 0.3291 0.154 Uiso 0.202(8) 1 calc PR A 3
H13I H -0.0409 0.1682 0.3954 0.154 Uiso 0.202(8) 1 calc PR A 3
C8D C 0.000(6) 0.536(2) 0.417(6) 0.048(4) Uiso 0.151(9) 1 d PD A 4
C9D C -0.072(4) 0.443(2) 0.489(4) 0.061(5) Uiso 0.151(9) 1 d PD A 4
H9D1 H -0.1729 0.4610 0.4935 0.073 Uiso 0.151(9) 1 calc PR A 4
H9D2 H -0.0315 0.4443 0.5631 0.073 Uiso 0.151(9) 1 calc PR A 4
C10D C -0.045(2) 0.313(2) 0.434(2) 0.045(4) Uiso 0.151(9) 1 d PD A 4
H10D H -0.1086 0.3017 0.3701 0.055 Uiso 0.151(9) 1 calc PR A 4
C11D C 0.105(3) 0.332(2) 0.394(3) 0.067(5) Uiso 0.151(9) 1 d PD A 4
H11G H 0.1717 0.3141 0.4537 0.081 Uiso 0.151(9) 1 calc PR A 4
H11H H 0.1256 0.2721 0.3333 0.081 Uiso 0.151(9) 1 calc PR A 4
C12D C 0.118(4) 0.470(3) 0.357(4) 0.061(4) Uiso 0.151(9) 1 d PD A 4
H12G H 0.1069 0.4768 0.2771 0.074 Uiso 0.151(9) 1 calc PR A 4
H12H H 0.2100 0.5065 0.3777 0.074 Uiso 0.151(9) 1 calc PR A 4
C13D C -0.056(4) 0.198(3) 0.508(3) 0.097(7) Uiso 0.151(9) 1 d PD A 4
H13J H -0.0435 0.1183 0.4665 0.145 Uiso 0.151(9) 1 calc PR A 4
H13K H -0.1488 0.1973 0.5424 0.145 Uiso 0.151(9) 1 calc PR A 4
H13L H 0.0155 0.2034 0.5648 0.145 Uiso 0.151(9) 1 calc PR A 4

loop_
_atom_site_aniso_label
_atom_site_aniso_U_11
_atom_site_aniso_U_22
_atom_site_aniso_U_33
_atom_site_aniso_U_23
_atom_site_aniso_U_13
_atom_site_aniso_U_12
C1 0.035(2) 0.072(3) 0.076(3) 0.014(3) -0.002(3) -0.011(2)
C2 0.039(3) 0.087(3) 0.099(4) 0.037(3) -0.004(3) -0.003(3)
C3 0.034(3) 0.113(4) 0.097(4) 0.040(4) -0.007(3) -0.006(3)
C4 0.032(2) 0.070(3) 0.073(3) 0.010(3) -0.011(3) -0.008(2)
C5 0.035(2) 0.065(3) 0.080(3) 0.006(3) -0.008(3) 0.000(2)
C6 0.029(3) 0.075(3) 0.085(3) 0.013(3) -0.006(3) -0.006(2)
C7 0.034(3) 0.072(3) 0.068(3) 0.006(3) -0.005(3) -0.007(2)
N1 0.0322(19) 0.054(2) 0.071(2) -0.002(2) 0.000(2) -0.0015(17)
N2 0.038(2) 0.054(2) 0.073(2) 0.007(2) -0.0048(19) -0.0054(17)
O1 0.046(2) 0.085(2) 0.084(2) 0.022(2) -0.0025(19) -0.0198(17)
O2 0.0371(18) 0.089(2) 0.112(3) 0.041(2) -0.008(2) -0.0075(19)

loop_
_atom_type_symbol
_atom_type_description
_atom_type_scat_dispersion_real
_atom_type_scat_dispersion_imag
_atom_type_scat_source
C C 0.0033 0.0016 'International Tables Vol C Tables 4.2.6.8 and 6.1.1.4'
H H 0.0000 0.0000 'International Tables Vol C Tables 4.2.6.8 and 6.1.1.4'
N N 0.0061 0.0033 'International Tables Vol C Tables 4.2.6.8 and 6.1.1.4'
O O 0.0106 0.0060 'International Tables Vol C Tables 4.2.6.8 and 6.1.1.4'

loop_
_geom_angle_atom_site_label_1
_geom_angle_atom_site_label_2
_geom_angle_atom_site_label_3
_geom_angle
_geom_angle_publ_flag
O1 C1 C6 118.4(4) no
O1 C1 C2 122.1(5) no
C6 C1 C2 119.4(5) no
C3 C2 C1 119.4(5) no
C3 C2 H2 120.3 no
C1 C2 H2 120.3 no
C2 C3 C4 121.9(5) no
C2 C3 H3 119.1 no
C4 C3 H3 119.1 no
C5 C4 C3 117.7(5) no
C5 C4 C7 124.8(4) no
C3 C4 C7 117.4(4) no
C6 C5 C4 121.0(5) no
C6 C5 H5 119.5 no
C4 C5 H5 119.5 no
C1 C6 C5 120.5(5) no
C1 C6 H6 119.7 no
C5 C6 H6 119.7 no
O2 C7 N1 119.0(5) no
O2 C7 C4 122.2(5) no
N1 C7 C4 118.8(4) no
C7 N1 N2 116.2(3) no
C7 N1 H1N 126.0 no
N2 N1 H1N 117.8 no
C8A N2 C8C 8(3) no
C8A N2 C8D 23(3) no
C8C N2 C8D 16(2) no
C8A N2 C8B 26.3(15) no
C8C N2 C8B 18.7(19) no
C8D N2 C8B 4(5) no
C8A N2 N1 127.5(8) no
C8C N2 N1 123.0(14) no
C8D N2 N1 106.9(18) no
C8B N2 N1 105.8(9) no
C1 O1 H1O 112.5 no
N2 C8A C9A 122.7(12) no
N2 C8A C12A 122.7(12) no
C9A C8A C12A 111.0(7) no
C8A C9A C10A 104.4(7) no
C8A C9A H9A1 110.9 no
C10A C9A H9A1 110.9 no
C8A C9A H9A2 110.9 no
C10A C9A H9A2 110.9 no
H9A1 C9A H9A2 108.9 no
C13A C10A C11A 112.6(10) no
C13A C10A C9A 113.8(10) no
C11A C10A C9A 101.3(8) no
C13A C10A H10A 109.6 no
C11A C10A H10A 109.6 no
C9A C10A H10A 109.6 no
C12A C11A C10A 107.6(8) no
C12A C11A H11A 110.2 no
C10A C11A H11A 110.2 no
C12A C11A H11B 110.2 no
C10A C11A H11B 110.2 no
H11A C11A H11B 108.5 no
C8A C12A C11A 102.2(7) no
C8A C12A H12A 111.3 no
C11A C12A H12A 111.3 no
C8A C12A H12B 111.3 no
C11A C12A H12B 111.3 no
H12A C12A H12B 109.2 no
C10A C13A H13A 109.5 no
C10A C13A H13B 109.5 no
H13A C13A H13B 109.5 no
C10A C13A H13C 109.5 no
H13A C13A H13C 109.5 no
H13B C13A H13C 109.5 no
N2 C8B C9B 117.9(14) no
N2 C8B C12B 131.4(15) no
C9B C8B C12B 110.3(8) no
C8B C9B C10B 104.5(9) no
C8B C9B H9B1 110.8 no
C10B C9B H9B1 110.8 no
C8B C9B H9B2 110.8 no
C10B C9B H9B2 110.8 no
H9B1 C9B H9B2 108.9 no
C13B C10B C9B 113.1(11) no
C13B C10B C11B 110.0(11) no
C9B C10B C11B 101.2(9) no
C13B C10B H10B 110.7 no
C9B C10B H10B 110.7 no
C11B C10B H10B 110.7 no
C12B C11B C10B 107.6(9) no
C12B C11B H11C 110.2 no
C10B C11B H11C 110.2 no
C12B C11B H11D 110.2 no
C10B C11B H11D 110.2 no
H11C C11B H11D 108.5 no
C11B C12B C8B 102.6(8) no
C11B C12B H12C 111.3 no
C8B C12B H12C 111.3 no
C11B C12B H12D 111.3 no
C8B C12B H12D 111.3 no
H12C C12B H12D 109.2 no
C10B C13B H13D 109.5 no
C10B C13B H13E 109.5 no
H13D C13B H13E 109.5 no
C10B C13B H13F 109.5 no
H13D C13B H13F 109.5 no
H13E C13B H13F 109.5 no
N2 C8C C9C 127(2) no
N2 C8C C12C 122(2) no
C9C C8C C12C 110.3(9) no
C8C C9C C10C 104.4(9) no
C8C C9C H9C1 110.9 no
C10C C9C H9C1 110.9 no
C8C C9C H9C2 110.9 no
C10C C9C H9C2 110.9 no
H9C1 C9C H9C2 108.9 no
C13C C10C C11C 112.7(13) no
C13C C10C C9C 114.6(12) no
C11C C10C C9C 101.3(10) no
C13C C10C H10C 109.3 no
C11C C10C H10C 109.3 no
C9C C10C H10C 109.3 no
C12C C11C C10C 107.5(11) no
C12C C11C H11E 110.2 no
C10C C11C H11E 110.2 no
C12C C11C H11F 110.2 no
C10C C11C H11F 110.2 no
H11E C11C H11F 108.5 no
C11C C12C C8C 102.5(10) no
C11C C12C H12E 111.3 no
C8C C12C H12E 111.3 no
C11C C12C H12F 111.3 no
C8C C12C H12F 111.3 no
H12E C12C H12F 109.2 no
C10C C13C H13G 109.5 no
C10C C13C H13H 109.5 no
H13G C13C H13H 109.5 no
C10C C13C H13I 109.5 no
H13G C13C H13I 109.5 no
H13H C13C H13I 109.5 no
N2 C8D C9D 114(3) no
N2 C8D C12D 136(3) no
C9D C8D C12D 109.7(10) no
C8D C9D C10D 103.3(13) no
C8D C9D H9D1 111.1 no
C10D C9D H9D1 111.1 no
C8D C9D H9D2 111.1 no
C10D C9D H9D2 111.1 no
H9D1 C9D H9D2 109.1 no
C13D C10D C11D 111.5(13) no
C13D C10D C9D 114.2(14) no
C11D C10D C9D 100.7(11) no
C13D C10D H10D 110.0 no
C11D C10D H10D 110.0 no
C9D C10D H10D 110.0 no
C12D C11D C10D 107.4(12) no
C12D C11D H11G 110.2 no
C10D C11D H11G 110.2 no
C12D C11D H11H 110.2 no
C10D C11D H11H 110.2 no
H11G C11D H11H 108.5 no
C11D C12D C8D 102.8(9) no
C11D C12D H12G 111.2 no
C8D C12D H12G 111.2 no
C11D C12D H12H 111.2 no
C8D C12D H12H 111.2 no
H12G C12D H12H 109.1 no
C10D C13D H13J 109.5 no
C10D C13D H13K 109.5 no
H13J C13D H13K 109.5 no
C10D C13D H13L 109.5 no
H13J C13D H13L 109.5 no
H13K C13D H13L 109.5 no

loop_
_geom_bond_atom_site_label_1
_geom_bond_atom_site_label_2
_geom_bond_distance
_geom_bond_publ_flag
C1 O1 1.360(5) no
C1 C6 1.376(6) no
C1 C2 1.394(6) no
C2 C3 1.369(7) no
C2 H2 0.9500 no
C3 C4 1.396(6) no
C3 H3 0.9500 no
C4 C5 1.381(6) no
C4 C7 1.462(6) no
C5 C6 1.380(7) no
C5 H5 0.9500 no
C6 H6 0.9500 no
C7 O2 1.237(5) no
C7 N1 1.359(6) no
N1 N2 1.398(5) no
N1 H1N 0.9172 no
N2 C8A 1.202(11) no
N2 C8C 1.315(15) no
N2 C8D 1.361(19) no
N2 C8B 1.374(12) no
O1 H1O 0.9513 no
C8A C9A 1.485(7) no
C8A C12A 1.510(7) no
C9A C10A 1.536(8) no
C9A H9A1 0.9900 no
C9A H9A2 0.9900 no
C10A C13A 1.508(8) no
C10A C11A 1.521(8) no
C10A H10A 1.0000 no
C11A C12A 1.511(8) no
C11A H11A 0.9900 no
C11A H11B 0.9900 no
C12A H12A 0.9900 no
C12A H12B 0.9900 no
C13A H13A 0.9800 no
C13A H13B 0.9800 no
C13A H13C 0.9800 no
C8B C9B 1.487(10) no
C8B C12B 1.519(10) no
C9B C10B 1.529(11) no
C9B H9B1 0.9900 no
C9B H9B2 0.9900 no
C10B C13B 1.515(11) no
C10B C11B 1.530(12) no
C10B H10B 1.0000 no
C11B C12B 1.505(11) no
C11B H11C 0.9900 no
C11B H11D 0.9900 no
C12B H12C 0.9900 no
C12B H12D 0.9900 no
C13B H13D 0.9800 no
C13B H13E 0.9800 no
C13B H13F 0.9800 no
C8C C9C 1.484(11) no
C8C C12C 1.517(10) no
C9C C10C 1.533(11) no
C9C H9C1 0.9900 no
C9C H9C2 0.9900 no
C10C C13C 1.507(11) no
C10C C11C 1.520(12) no
C10C H10C 1.0000 no
C11C C12C 1.508(11) no
C11C H11E 0.9900 no
C11C H11F 0.9900 no
C12C H12E 0.9900 no
C12C H12F 0.9900 no
C13C H13G 0.9800 no
C13C H13H 0.9800 no
C13C H13I 0.9800 no
C8D C9D 1.489(11) no
C8D C12D 1.519(11) no
C9D C10D 1.533(11) no
C9D H9D1 0.9900 no
C9D H9D2 0.9900 no
C10D C13D 1.508(11) no
C10D C11D 1.528(12) no
C10D H10D 1.0000 no
C11D C12D 1.508(11) no
C11D H11G 0.9900 no
C11D H11H 0.9900 no
C12D H12G 0.9900 no
C12D H12H 0.9900 no
C13D H13J 0.9800 no
C13D H13K 0.9800 no
C13D H13L 0.9800 no

loop_
_reflns_scale_group_code
_reflns_scale_meas_F
1 1.0
